data_2213055
loop_
_publ_author_name
'Clegg, William'
'Martin, Nicola C.'

_publ_section_title
;
 Bis(triethylammonium) tetrachloridomanganate(II)
;
_journal_coeditor_code WN2128
_journal_issue 4
_journal_name_full 'Acta Crystallographica Section E'
_journal_page_first m1151
_journal_page_last m1151
_journal_paper_doi 10.1107/S1600536807012317
_journal_volume 63
_journal_year 2007
_chemical_formula_iupac '(C6 H16 N) [Mn Cl4]'
_chemical_formula_moiety '2(C6 H16 N +), Cl4 Mn 2-'
_chemical_formula_sum 'C12 H32 Cl4 Mn N2'
_chemical_formula_weight 401.14
_chemical_name_systematic
;
Bis(triethylammonium) tetrachloridomanganate(II)
;
_space_group_IT_number 61
_symmetry_cell_setting orthorhombic
_symmetry_space_group_name_Hall '-P 2ac 2ab'
_symmetry_space_group_name_H-M 'P b c a'
_atom_sites_solution_hydrogens mixed
_atom_sites_solution_primary direct
_atom_sites_solution_secondary difmap
_audit_creation_method SHELXL-97
_cell_angle_alpha 90.00
_cell_angle_beta 90.00
_cell_angle_gamma 90.00
_cell_formula_units_Z 8
_cell_length_a 12.0533(5)
_cell_length_b 13.0595(6)
_cell_length_c 26.0147(11)
_cell_measurement_reflns_used 24268
_cell_measurement_temperature 160(2)
_cell_measurement_theta_max 28.37
_cell_measurement_theta_min 2.21
_cell_volume 4095.0(3)
_computing_cell_refinement 'SAINT (Bruker, 2001)'
_computing_data_collection 'SMART (Bruker, 2001)'
_computing_data_reduction SAINT
_computing_molecular_graphics SHELXTL
_computing_publication_material 'SHELXTL and local programs'
_computing_structure_refinement SHELXTL
_computing_structure_solution 'SHELXTL (Sheldrick, 2001)'
_diffrn_ambient_temperature 160(2)
_diffrn_detector_area_resol_mean 8.192
_diffrn_measured_fraction_theta_full 0.999
_diffrn_measured_fraction_theta_max 0.999
_diffrn_measurement_device_type 'Bruker SMART 1K CCD'
_diffrn_measurement_method 'Thin-slice \w'
_diffrn_radiation_monochromator graphite
_diffrn_radiation_source 'sealed tube'
_diffrn_radiation_type MoK\a
_diffrn_radiation_wavelength 0.71073
_diffrn_reflns_av_R_equivalents 0.0275
_diffrn_reflns_av_sigmaI/netI 0.0144
_diffrn_reflns_limit_h_max 14
_diffrn_reflns_limit_h_min -14
_diffrn_reflns_limit_k_max 15
_diffrn_reflns_limit_k_min -15
_diffrn_reflns_limit_l_max 30
_diffrn_reflns_limit_l_min -30
_diffrn_reflns_number 27106
_diffrn_reflns_theta_full 24.99
_diffrn_reflns_theta_max 24.99
_diffrn_reflns_theta_min 1.57
_diffrn_standards_number 0
_exptl_absorpt_coefficient_mu 1.158
_exptl_absorpt_correction_T_max 0.900
_exptl_absorpt_correction_T_min 0.650
_exptl_absorpt_correction_type multi-scan
_exptl_absorpt_process_details '(SADABS; Sheldrick, 2004)'
_exptl_crystal_colour colourless
_exptl_crystal_density_diffrn 1.301
_exptl_crystal_density_method 'not measured'
_exptl_crystal_description tablet
_exptl_crystal_F_000 1688
_exptl_crystal_size_max 0.40
_exptl_crystal_size_mid 0.24
_exptl_crystal_size_min 0.10
_refine_diff_density_max 1.213
_refine_diff_density_min -0.518
_refine_ls_extinction_method none
_refine_ls_goodness_of_fit_ref 1.097
_refine_ls_hydrogen_treatment mixed
_refine_ls_matrix_type full
_refine_ls_number_parameters 186
_refine_ls_number_reflns 3602
_refine_ls_number_restraints 0
_refine_ls_restrained_S_all 1.097
_refine_ls_R_factor_all 0.0417
_refine_ls_R_factor_gt 0.0381
_refine_ls_shift/su_max 0.001
_refine_ls_shift/su_mean 0.000
_refine_ls_structure_factor_coef Fsqd
_refine_ls_weighting_details 'w=1/[\s^2^(Fo^2^)+(0.0267P)^2^+7.4604P] where P=(Fo^2^+2Fc^2^)/3'
_refine_ls_weighting_scheme calc
_refine_ls_wR_factor_gt 0.0872
_refine_ls_wR_factor_ref 0.0895
_reflns_number_gt 3293
_reflns_number_total 3602
_reflns_threshold_expression I>2\s(I)
_cod_data_source_file wn2128.cif
_cod_data_source_block I
_cod_database_code 2213055
_cod_database_fobs_code 2213055

loop_
_symmetry_equiv_pos_as_xyz
'x, y, z'
'-x+1/2, -y, z+1/2'
'-x, y+1/2, -z+1/2'
'x+1/2, -y+1/2, -z'
'-x, -y, -z'
'x-1/2, y, -z-1/2'
'x, -y-1/2, z-1/2'
'-x-1/2, y-1/2, z'

loop_
_atom_site_type_symbol
_atom_site_label
_atom_site_fract_x
_atom_site_fract_y
_atom_site_fract_z
_atom_site_U_iso_or_equiv
_atom_site_adp_type
_atom_site_calc_flag
_atom_site_refinement_flags
_atom_site_occupancy
Mn Mn 0.94241(3) 0.20976(3) 0.373324(15) 0.02832(12) Uani d . 1
Cl Cl1 0.77218(6) 0.16735(6) 0.41181(3) 0.04164(19) Uani d . 1
Cl Cl2 0.90717(6) 0.25111(7) 0.28522(3) 0.0465(2) Uani d . 1
Cl Cl3 1.01603(8) 0.35169(6) 0.41945(4) 0.0569(3) Uani d . 1
Cl Cl4 1.07413(6) 0.07780(6) 0.37680(3) 0.03715(18) Uani d . 1
N N1 0.88971(18) 0.30677(17) 0.52513(9) 0.0274(5) Uani d . 1
H H1 0.916(3) 0.310(2) 0.4937(12) 0.033(8) Uiso d . 1
C C1 0.9667(3) 0.3711(2) 0.55729(13) 0.0418(7) Uani d . 1
H H1A 1.0422 0.3416 0.5555 0.050 Uiso calc R 1
H H1B 0.9700 0.4410 0.5426 0.050 Uiso calc R 1
C C2 0.9322(4) 0.3784(3) 0.61257(14) 0.0665(12) Uani d . 1
H H2A 0.8558 0.4037 0.6146 0.100 Uiso calc R 1
H H2B 0.9817 0.4256 0.6307 0.100 Uiso calc R 1
H H2C 0.9365 0.3105 0.6285 0.100 Uiso calc R 1
C C3 0.7737(2) 0.3483(2) 0.52237(12) 0.0361(7) Uani d . 1
H H3A 0.7401 0.3458 0.5571 0.043 Uiso calc R 1
H H3B 0.7289 0.3040 0.4995 0.043 Uiso calc R 1
C C4 0.7694(3) 0.4567(2) 0.50269(15) 0.0512(9) Uani d . 1
H H4A 0.8050 0.5025 0.5276 0.077 Uiso calc R 1
H H4B 0.6919 0.4773 0.4979 0.077 Uiso calc R 1
H H4C 0.8086 0.4609 0.4697 0.077 Uiso calc R 1
C C5 0.8878(2) 0.1958(2) 0.54057(11) 0.0326(6) Uani d . 1
H H5A 0.8289 0.1602 0.5210 0.039 Uiso calc R 1
H H5B 0.8690 0.1909 0.5775 0.039 Uiso calc R 1
C C6 0.9967(3) 0.1424(2) 0.53127(12) 0.0383(7) Uani d . 1
H H6A 1.0144 0.1446 0.4945 0.057 Uiso calc R 1
H H6B 0.9911 0.0709 0.5425 0.057 Uiso calc R 1
H H6C 1.0554 0.1769 0.5507 0.057 Uiso calc R 1
N N2 0.7331(2) 0.4321(2) 0.26021(9) 0.0347(6) Uani d . 1
H H2 0.777(2) 0.392(2) 0.2724(11) 0.024(8) Uiso d . 1
C C7 0.6735(3) 0.3934(3) 0.21350(12) 0.0540(9) Uani d . 1
H H7A 0.6179 0.3420 0.2244 0.065 Uiso calc R 1
H H7B 0.6331 0.4510 0.1974 0.065 Uiso calc R 1
C C8 0.7483(3) 0.3460(3) 0.17435(11) 0.0472(8) Uani d . 1
H H8A 0.7984 0.3983 0.1605 0.071 Uiso calc R 1
H H8B 0.7037 0.3172 0.1464 0.071 Uiso calc R 1
H H8C 0.7919 0.2914 0.1905 0.071 Uiso calc R 1
C C9 0.6545(3) 0.4546(2) 0.30393(12) 0.0442(8) Uani d . 1
H H9A 0.6955 0.4907 0.3315 0.053 Uiso calc R 1
H H9B 0.5955 0.5011 0.2915 0.053 Uiso calc R 1
C C10 0.6017(3) 0.3606(2) 0.32609(12) 0.0432(8) Uani d . 1
H H10A 0.5560 0.3273 0.2998 0.065 Uiso calc R 1
H H10B 0.5550 0.3798 0.3554 0.065 Uiso calc R 1
H H10C 0.6596 0.3131 0.3376 0.065 Uiso calc R 1
C C11 0.7970(3) 0.5261(3) 0.24499(16) 0.0634(11) Uani d . 1
H H11A 0.8393 0.5111 0.2132 0.076 Uiso calc R 1
H H11B 0.7438 0.5816 0.2370 0.076 Uiso calc R 1
C C12 0.8728(4) 0.5618(4) 0.28370(18) 0.0848(16) Uani d . 1
H H12A 0.8309 0.5878 0.3132 0.127 Uiso calc R 1
H H12B 0.9189 0.6168 0.2695 0.127 Uiso calc R 1
H H12C 0.9204 0.5051 0.2948 0.127 Uiso calc R 1

loop_
_atom_site_aniso_label
_atom_site_aniso_U_11
_atom_site_aniso_U_22
_atom_site_aniso_U_33
_atom_site_aniso_U_12
_atom_site_aniso_U_13
_atom_site_aniso_U_23
Mn 0.0306(2) 0.0269(2) 0.0275(2) 0.00058(17) 0.00401(17) 0.00198(17)
Cl1 0.0328(4) 0.0557(5) 0.0364(4) -0.0059(3) 0.0066(3) 0.0057(3)
Cl2 0.0430(4) 0.0630(5) 0.0336(4) 0.0144(4) 0.0062(3) 0.0181(4)
Cl3 0.0719(6) 0.0351(4) 0.0638(5) -0.0251(4) 0.0385(5) -0.0207(4)
Cl4 0.0374(4) 0.0358(4) 0.0383(4) 0.0075(3) -0.0082(3) -0.0061(3)
N1 0.0272(12) 0.0231(11) 0.0318(12) -0.0021(9) 0.0061(10) -0.0044(9)
C1 0.0349(16) 0.0295(15) 0.061(2) -0.0059(13) -0.0072(15) -0.0073(14)
C2 0.102(3) 0.049(2) 0.049(2) -0.008(2) -0.021(2) -0.0112(17)
C3 0.0266(15) 0.0322(16) 0.0494(17) 0.0007(12) 0.0038(13) -0.0078(13)
C4 0.0386(18) 0.0327(17) 0.082(3) 0.0079(14) -0.0009(17) 0.0014(17)
C5 0.0387(16) 0.0242(14) 0.0350(15) -0.0046(12) 0.0028(12) -0.0008(12)
C6 0.0468(18) 0.0312(15) 0.0368(16) 0.0064(14) -0.0008(14) 0.0009(13)
N2 0.0350(14) 0.0338(14) 0.0352(13) -0.0004(12) 0.0113(11) -0.0001(11)
C7 0.0367(17) 0.093(3) 0.0328(16) 0.0095(18) -0.0009(14) 0.0078(17)
C8 0.0406(17) 0.071(2) 0.0305(15) -0.0052(17) -0.0033(14) -0.0066(16)
C9 0.0506(19) 0.0378(17) 0.0443(18) 0.0024(15) 0.0224(15) -0.0041(14)
C10 0.0459(18) 0.0438(18) 0.0401(17) 0.0030(15) 0.0152(14) 0.0055(14)
C11 0.063(2) 0.058(2) 0.069(3) -0.014(2) 0.022(2) -0.001(2)
C12 0.065(3) 0.102(4) 0.088(3) -0.042(3) 0.030(2) -0.047(3)

loop_
_atom_type_symbol
_atom_type_description
_atom_type_scat_dispersion_real
_atom_type_scat_dispersion_imag
_atom_type_scat_source
C C 0.0033 0.0016 'International Tables Vol C Tables 4.2.6.8 and 6.1.1.4'
H H 0.0000 0.0000 'International Tables Vol C Tables 4.2.6.8 and 6.1.1.4'
N N 0.0061 0.0033 'International Tables Vol C Tables 4.2.6.8 and 6.1.1.4'
Cl Cl 0.1484 0.1585 'International Tables Vol C Tables 4.2.6.8 and 6.1.1.4'
Mn Mn 0.3368 0.7283 'International Tables Vol C Tables 4.2.6.8 and 6.1.1.4'

loop_
_geom_angle_atom_site_label_1
_geom_angle_atom_site_label_2
_geom_angle_atom_site_label_3
_geom_angle
_geom_angle_publ_flag
Cl1 Mn Cl2 107.84(3) y
Cl1 Mn Cl3 107.12(3) y
Cl1 Mn Cl4 113.68(3) y
Cl2 Mn Cl3 111.93(4) y
Cl2 Mn Cl4 108.84(3) y
Cl3 Mn Cl4 107.49(4) y
H1 N1 C1 105(2) ?
H1 N1 C3 106(2) ?
H1 N1 C5 108(2) ?
C1 N1 C3 113.5(2) ?
C1 N1 C5 113.5(2) ?
C3 N1 C5 110.3(2) ?
N1 C1 H1A 108.9 ?
N1 C1 H1B 108.9 ?
N1 C1 C2 113.4(3) ?
H1A C1 H1B 107.7 ?
H1A C1 C2 108.9 ?
H1B C1 C2 108.9 ?
C1 C2 H2A 109.5 ?
C1 C2 H2B 109.5 ?
C1 C2 H2C 109.5 ?
H2A C2 H2B 109.5 ?
H2A C2 H2C 109.5 ?
H2B C2 H2C 109.5 ?
N1 C3 H3A 109.0 ?
N1 C3 H3B 109.0 ?
N1 C3 C4 112.8(2) ?
H3A C3 H3B 107.8 ?
H3A C3 C4 109.0 ?
H3B C3 C4 109.0 ?
C3 C4 H4A 109.5 ?
C3 C4 H4B 109.5 ?
C3 C4 H4C 109.5 ?
H4A C4 H4B 109.5 ?
H4A C4 H4C 109.5 ?
H4B C4 H4C 109.5 ?
N1 C5 H5A 109.0 ?
N1 C5 H5B 109.0 ?
N1 C5 C6 113.0(2) ?
H5A C5 H5B 107.8 ?
H5A C5 C6 109.0 ?
H5B C5 C6 109.0 ?
C5 C6 H6A 109.5 ?
C5 C6 H6B 109.5 ?
C5 C6 H6C 109.5 ?
H6A C6 H6B 109.5 ?
H6A C6 H6C 109.5 ?
H6B C6 H6C 109.5 ?
H2 N2 C7 114(2) ?
H2 N2 C9 104(2) ?
H2 N2 C11 107(2) ?
C7 N2 C9 112.0(2) ?
C7 N2 C11 107.9(3) ?
C9 N2 C11 111.2(3) ?
N2 C7 H7A 108.8 ?
N2 C7 H7B 108.8 ?
N2 C7 C8 113.8(3) ?
H7A C7 H7B 107.7 ?
H7A C7 C8 108.8 ?
H7B C7 C8 108.8 ?
C7 C8 H8A 109.5 ?
C7 C8 H8B 109.5 ?
C7 C8 H8C 109.5 ?
H8A C8 H8B 109.5 ?
H8A C8 H8C 109.5 ?
H8B C8 H8C 109.5 ?
N2 C9 H9A 108.9 ?
N2 C9 H9B 108.9 ?
N2 C9 C10 113.4(3) ?
H9A C9 H9B 107.7 ?
H9A C9 C10 108.9 ?
H9B C9 C10 108.9 ?
C9 C10 H10A 109.5 ?
C9 C10 H10B 109.5 ?
C9 C10 H10C 109.5 ?
H10A C10 H10B 109.5 ?
H10A C10 H10C 109.5 ?
H10B C10 H10C 109.5 ?
N2 C11 H11A 108.8 ?
N2 C11 H11B 108.8 ?
N2 C11 C12 114.0(4) ?
H11A C11 H11B 107.7 ?
H11A C11 C12 108.8 ?
H11B C11 C12 108.8 ?
C11 C12 H12A 109.5 ?
C11 C12 H12B 109.5 ?
C11 C12 H12C 109.5 ?
H12A C12 H12B 109.5 ?
H12A C12 H12C 109.5 ?
H12B C12 H12C 109.5 ?

loop_
_geom_bond_atom_site_label_1
_geom_bond_atom_site_label_2
_geom_bond_distance
_geom_bond_publ_flag
Mn Cl1 2.3492(8) y
Mn Cl2 2.3927(8) y
Mn Cl3 2.3797(9) y
Mn Cl4 2.3449(8) y
N1 H1 0.88(3) ?
N1 C1 1.506(4) ?
N1 C3 1.501(3) ?
N1 C5 1.504(3) ?
C1 H1A 0.990 ?
C1 H1B 0.990 ?
C1 C2 1.500(5) ?
C2 H2A 0.980 ?
C2 H2B 0.980 ?
C2 H2C 0.980 ?
C3 H3A 0.990 ?
C3 H3B 0.990 ?
C3 C4 1.507(4) ?
C4 H4A 0.980 ?
C4 H4B 0.980 ?
C4 H4C 0.980 ?
C5 H5A 0.990 ?
C5 H5B 0.990 ?
C5 C6 1.506(4) ?
C6 H6A 0.980 ?
C6 H6B 0.980 ?
C6 H6C 0.980 ?
N2 H2 0.82(3) ?
N2 C7 1.500(4) ?
N2 C9 1.510(4) ?
N2 C11 1.502(4) ?
C7 H7A 0.990 ?
C7 H7B 0.990 ?
C7 C8 1.494(5) ?
C8 H8A 0.980 ?
C8 H8B 0.980 ?
C8 H8C 0.980 ?
C9 H9A 0.990 ?
C9 H9B 0.990 ?
C9 C10 1.499(4) ?
C10 H10A 0.980 ?
C10 H10B 0.980 ?
C10 H10C 0.980 ?
C11 H11A 0.990 ?
C11 H11B 0.990 ?
C11 C12 1.438(6) ?
C12 H12A 0.980 ?
C12 H12B 0.980 ?
C12 H12C 0.980 ?

loop_
_geom_hbond_atom_site_label_D
_geom_hbond_atom_site_label_H
_geom_hbond_atom_site_label_A
_geom_hbond_distance_DH
_geom_hbond_distance_HA
_geom_hbond_distance_DA
_geom_hbond_angle_DHA
_geom_hbond_publ_flag
N1 H1 Cl3 0.88(3) 2.34(3) 3.197(2) 166(3) y
N2 H2 Cl2 0.82(3) 2.43(3) 3.227(3) 164(3) y

loop_
_geom_torsion_atom_site_label_1
_geom_torsion_atom_site_label_2
_geom_torsion_atom_site_label_3
_geom_torsion_atom_site_label_4
_geom_torsion
C3 N1 C1 C2 62.1(4)
C5 N1 C1 C2 -64.8(3)
C1 N1 C3 C4 56.3(4)
C5 N1 C3 C4 -175.1(3)
C1 N1 C5 C6 -65.9(3)
C3 N1 C5 C6 165.5(2)
C9 N2 C7 C8 -165.6(3)
C11 N2 C7 C8 71.6(4)
C7 N2 C9 C10 68.1(4)
C11 N2 C9 C10 -171.0(3)
C7 N2 C11 C12 -170.1(3)
C9 N2 C11 C12 66.6(4)
